data_7201501
loop_
_publ_author_name
'Montney, Matthew R.'
'Supkowski, Ronald M.'
'LaDuca, Robert L.'

_publ_section_title
;
 Five-fold interpenetrated strongly hydrogen bonded rhomboid grid
 layers constructed from the aggregation of neutral coordination
 complexes with long pendant aromatic dicarboxylate and organodiimine
 ligands
;
_journal_issue 1
_journal_name_full CrystEngComm
_journal_page_first 111
_journal_paper_doi 10.1039/b705987f
_journal_volume 10
_journal_year 2008
_chemical_formula_sum 'C48 H40 Co N6 O10'
_chemical_formula_weight 919.80
_chemical_name_systematic
;
?
;
_space_group_IT_number 15
_symmetry_cell_setting monoclinic
_symmetry_space_group_name_Hall '-C 2yc'
_symmetry_space_group_name_H-M 'C 1 2/c 1'
_atom_sites_solution_hydrogens geom
_atom_sites_solution_primary direct
_atom_sites_solution_secondary difmap
_audit_creation_method SHELXL-97
_cell_angle_alpha 90.00
_cell_angle_beta 115.566(16)
_cell_angle_gamma 90.00
_cell_formula_units_Z 4
_cell_length_a 24.89(2)
_cell_length_b 8.368(8)
_cell_length_c 22.23(2)
_cell_measurement_reflns_used 24254
_cell_measurement_temperature 173(2)
_cell_measurement_theta_max 28.52
_cell_measurement_theta_min 1.81
_cell_volume 4177(6)
_computing_structure_refinement 'SHELXL-97 (Sheldrick, 1997)'
_computing_structure_solution 'SHELXS-97 (Sheldrick, 1990)'
_diffrn_ambient_temperature 173(2)
_diffrn_measured_fraction_theta_full 1.000
_diffrn_measured_fraction_theta_max 0.969
_diffrn_radiation_monochromator graphite
_diffrn_radiation_source 'fine-focus sealed tube'
_diffrn_radiation_type MoK\a
_diffrn_radiation_wavelength 0.71073
_diffrn_reflns_av_R_equivalents 0.0955
_diffrn_reflns_av_sigmaI/netI 0.0916
_diffrn_reflns_limit_h_max 33
_diffrn_reflns_limit_h_min -33
_diffrn_reflns_limit_k_max 11
_diffrn_reflns_limit_k_min -11
_diffrn_reflns_limit_l_max 29
_diffrn_reflns_limit_l_min -29
_diffrn_reflns_number 24254
_diffrn_reflns_theta_full 25.00
_diffrn_reflns_theta_max 28.52
_diffrn_reflns_theta_min 1.81
_exptl_absorpt_coefficient_mu 0.482
_exptl_absorpt_correction_T_max 0.926
_exptl_absorpt_correction_T_min 0.773
_exptl_absorpt_correction_type multi-scan
_exptl_absorpt_process_details SADABS
_exptl_crystal_colour pink
_exptl_crystal_density_diffrn 1.459
_exptl_crystal_density_method 'not measured'
_exptl_crystal_description rhomb
_exptl_crystal_F_000 1908
_exptl_crystal_size_max 0.52
_exptl_crystal_size_mid 0.28
_exptl_crystal_size_min 0.16
_refine_diff_density_max 0.455
_refine_diff_density_min -0.725
_refine_diff_density_rms 0.084
_refine_ls_extinction_method none
_refine_ls_goodness_of_fit_ref 1.068
_refine_ls_hydrogen_treatment mixed
_refine_ls_matrix_type full
_refine_ls_number_parameters 306
_refine_ls_number_reflns 5147
_refine_ls_number_restraints 5
_refine_ls_restrained_S_all 1.067
_refine_ls_R_factor_all 0.1250
_refine_ls_R_factor_gt 0.0650
_refine_ls_shift/su_max 0.000
_refine_ls_shift/su_mean 0.000
_refine_ls_structure_factor_coef Fsqd
_refine_ls_weighting_details 'calc w=1/[\s^2^(Fo^2^)+(0.0448P)^2^+7.7704P] where P=(Fo^2^+2Fc^2^)/3'
_refine_ls_weighting_scheme calc
_refine_ls_wR_factor_gt 0.1175
_refine_ls_wR_factor_ref 0.1389
_reflns_number_gt 3129
_reflns_number_total 5147
_reflns_threshold_expression >2sigma(I)
_cod_data_source_file b705987f.txt
_cod_data_source_block mono2_1
_cod_depositor_comments
;
The following automatic conversions were performed:
'_symmetry_cell_setting' value 'Monoclinic' changed to 'monoclinic'
according to '/home/saulius/struct/CIF-dictionaries/cif_core.dic'
dictionary named 'cif_core.dic' version 2.4.1 from 2010-06-29.

Automatic conversion script
Id: cif_fix_enum 1527 2010-12-29 10:47:43Z saulius 
;
_cod_original_sg_symbol_H-M C2/c
_cod_database_code 7201501

loop_
_symmetry_equiv_pos_as_xyz
'x, y, z'
'x, -y, z+1/2'
'x+1/2, y+1/2, z'
'x+1/2, -y+1/2, z+1/2'
'-x, -y, -z'
'-x, y, -z-1/2'
'-x+1/2, -y+1/2, -z'
'-x+1/2, y+1/2, -z-1/2'

loop_
_atom_site_label
_atom_site_type_symbol
_atom_site_fract_x
_atom_site_fract_y
_atom_site_fract_z
_atom_site_U_iso_or_equiv
_atom_site_adp_type
_atom_site_occupancy
_atom_site_symmetry_multiplicity
_atom_site_calc_flag
_atom_site_refinement_flags
_atom_site_disorder_assembly
_atom_site_disorder_group
Co1 Co 0.5000 0.41647(8) 0.2500 0.01923(17) Uani 1 2 d S . .
O1 O 0.41711(10) 0.3179(3) 0.21266(11) 0.0269(5) Uani 1 1 d . . .
O1W O 0.55700(12) 0.7750(4) -0.03224(12) 0.0402(7) Uani 1 1 d D . .
H1A H 0.5915(11) 0.729(5) -0.0180(18) 0.048 Uiso 1 1 d D . .
H1B H 0.5453(16) 0.795(5) -0.0732(10) 0.048 Uiso 1 1 d D . .
O2 O 0.47076(10) 0.2148(3) 0.16616(11) 0.0271(6) Uani 1 1 d . . .
O3 O 0.18537(11) -0.8555(3) 0.14909(12) 0.0320(6) Uani 1 1 d . . .
O4 O 0.16563(12) -0.8666(3) 0.04141(13) 0.0394(7) Uani 1 1 d . . .
N1 N 0.51394(11) 0.5808(3) 0.18852(12) 0.0209(6) Uani 1 1 d . . .
N2 N 0.56097(12) 0.9196(3) 0.08068(13) 0.0234(6) Uani 1 1 d D . .
H2N H 0.5555(15) 0.885(4) 0.0416(11) 0.028 Uiso 1 1 d D . .
N3 N 0.63700(13) 1.3698(3) 0.12379(15) 0.0262(7) Uani 1 1 d D . .
H3N H 0.6540(14) 1.468(3) 0.1306(18) 0.031 Uiso 1 1 d D . .
C1 C 0.49369(14) 0.5749(4) 0.12196(16) 0.0234(7) Uani 1 1 d . . .
H1 H 0.4678 0.4926 0.0991 0.028 Uiso 1 1 calc R . .
C2 C 0.50903(14) 0.6836(4) 0.08564(16) 0.0220(7) Uani 1 1 d . . .
H2 H 0.4942 0.6727 0.0396 0.026 Uiso 1 1 calc R . .
C3 C 0.54695(14) 0.8102(4) 0.11807(15) 0.0198(7) Uani 1 1 d . . .
C4 C 0.57014(15) 0.8125(4) 0.18731(16) 0.0274(8) Uani 1 1 d . . .
H4 H 0.5974 0.8907 0.2118 0.033 Uiso 1 1 calc R . .
C5 C 0.55246(15) 0.6987(4) 0.21894(16) 0.0280(8) Uani 1 1 d . . .
H5 H 0.5684 0.7035 0.2652 0.034 Uiso 1 1 calc R . .
C6 C 0.61472(14) 1.3059(4) 0.16308(17) 0.0260(8) Uani 1 1 d . . .
H6 H 0.6169 1.3642 0.1997 0.031 Uiso 1 1 calc R . .
C7 C 0.58874(14) 1.1581(4) 0.15189(17) 0.0228(7) Uani 1 1 d . . .
H7 H 0.5729 1.1181 0.1798 0.027 Uiso 1 1 calc R . .
C8 C 0.58637(13) 1.0679(4) 0.09787(15) 0.0216(7) Uani 1 1 d . . .
C9 C 0.60964(14) 1.1377(4) 0.05698(16) 0.0225(7) Uani 1 1 d . . .
H9 H 0.6084 1.0823 0.0202 0.027 Uiso 1 1 calc R . .
C10 C 0.63402(14) 1.2863(4) 0.07084(17) 0.0243(7) Uani 1 1 d . . .
H10 H 0.6490 1.3312 0.0430 0.029 Uiso 1 1 calc R . .
C11 C 0.38402(13) 0.0724(4) 0.15507(15) 0.0207(7) Uani 1 1 d . . .
C12 C 0.39570(15) -0.0559(4) 0.12350(16) 0.0235(7) Uani 1 1 d . . .
H12 H 0.4274 -0.0507 0.1119 0.028 Uiso 1 1 calc R . .
C13 C 0.36083(14) -0.1922(4) 0.10896(16) 0.0236(7) Uani 1 1 d . . .
H13 H 0.3687 -0.2764 0.0867 0.028 Uiso 1 1 calc R . .
C14 C 0.31405(14) -0.2046(4) 0.12728(15) 0.0226(7) Uani 1 1 d . . .
C15 C 0.30130(14) -0.0733(4) 0.15698(16) 0.0242(7) Uani 1 1 d . . .
H15 H 0.2694 -0.0778 0.1683 0.029 Uiso 1 1 calc R . .
C16 C 0.33507(14) 0.0635(4) 0.17000(16) 0.0224(7) Uani 1 1 d . . .
H16 H 0.3252 0.1511 0.1890 0.027 Uiso 1 1 calc R . .
C17 C 0.21995(14) -0.6444(4) 0.10486(17) 0.0250(8) Uani 1 1 d . . .
C18 C 0.23183(15) -0.5865(4) 0.05310(17) 0.0287(8) Uani 1 1 d . . .
H18 H 0.2189 -0.6436 0.0134 0.034 Uiso 1 1 calc R . .
C19 C 0.26247(15) -0.4457(4) 0.06010(17) 0.0283(8) Uani 1 1 d . . .
H19 H 0.2710 -0.4098 0.0256 0.034 Uiso 1 1 calc R . .
C20 C 0.28091(14) -0.3561(4) 0.11874(16) 0.0227(7) Uani 1 1 d . . .
C21 C 0.26851(14) -0.4145(4) 0.17035(17) 0.0275(8) Uani 1 1 d . . .
H21 H 0.2804 -0.3563 0.2097 0.033 Uiso 1 1 calc R . .
C22 C 0.23889(15) -0.5567(4) 0.16354(17) 0.0277(8) Uani 1 1 d . . .
H22 H 0.2315 -0.5948 0.1985 0.033 Uiso 1 1 calc R . .
C23 C 0.42549(14) 0.2108(4) 0.17799(15) 0.0208(7) Uani 1 1 d . . .
C24 C 0.18774(16) -0.7992(4) 0.09653(19) 0.0304(8) Uani 1 1 d . . .

loop_
_atom_site_aniso_label
_atom_site_aniso_U_11
_atom_site_aniso_U_22
_atom_site_aniso_U_33
_atom_site_aniso_U_23
_atom_site_aniso_U_13
_atom_site_aniso_U_12
Co1 0.0245(3) 0.0181(3) 0.0173(3) 0.000 0.0111(3) 0.000
O1 0.0303(13) 0.0281(14) 0.0246(13) -0.0050(11) 0.0140(11) -0.0060(11)
O1W 0.0448(17) 0.055(2) 0.0191(13) -0.0055(13) 0.0121(13) 0.0018(14)
O2 0.0269(13) 0.0333(14) 0.0249(12) -0.0002(11) 0.0149(11) -0.0058(11)
O3 0.0394(15) 0.0247(13) 0.0358(15) -0.0010(11) 0.0198(12) -0.0063(11)
O4 0.0517(17) 0.0233(14) 0.0383(16) -0.0041(12) 0.0150(13) -0.0062(13)
N1 0.0250(14) 0.0182(14) 0.0195(13) 0.0022(12) 0.0098(11) -0.0015(12)
N2 0.0340(15) 0.0208(15) 0.0189(14) -0.0018(13) 0.0146(12) -0.0062(13)
N3 0.0317(16) 0.0178(15) 0.0312(16) -0.0011(13) 0.0155(14) -0.0031(13)
C1 0.0259(17) 0.0191(17) 0.0234(17) -0.0039(15) 0.0089(14) -0.0028(15)
C2 0.0309(18) 0.0185(17) 0.0152(16) -0.0029(13) 0.0087(14) -0.0018(14)
C3 0.0244(17) 0.0168(17) 0.0197(16) -0.0005(13) 0.0108(14) 0.0000(14)
C4 0.035(2) 0.025(2) 0.0193(17) -0.0037(15) 0.0093(15) -0.0132(16)
C5 0.036(2) 0.029(2) 0.0160(17) -0.0006(15) 0.0083(15) -0.0057(16)
C6 0.0291(19) 0.0256(19) 0.0284(19) -0.0015(15) 0.0171(15) 0.0033(15)
C7 0.0265(18) 0.0209(18) 0.0283(18) 0.0019(14) 0.0187(15) 0.0003(14)
C8 0.0192(16) 0.0230(18) 0.0222(17) 0.0058(14) 0.0087(13) 0.0016(14)
C9 0.0293(18) 0.0212(18) 0.0197(17) 0.0019(14) 0.0130(14) 0.0001(14)
C10 0.0270(18) 0.0226(19) 0.0268(18) 0.0070(15) 0.0149(15) 0.0005(15)
C11 0.0199(16) 0.0249(18) 0.0159(15) 0.0068(14) 0.0063(13) 0.0009(14)
C12 0.0257(17) 0.025(2) 0.0231(17) 0.0027(14) 0.0141(14) -0.0023(14)
C13 0.0271(18) 0.0218(18) 0.0219(17) -0.0018(14) 0.0107(14) -0.0017(15)
C14 0.0224(17) 0.0220(18) 0.0180(16) 0.0038(14) 0.0037(13) 0.0011(14)
C15 0.0155(15) 0.0274(19) 0.0300(18) 0.0021(16) 0.0102(14) -0.0004(15)
C16 0.0240(17) 0.0199(18) 0.0228(17) 0.0004(14) 0.0096(14) 0.0029(14)
C17 0.0227(17) 0.0153(17) 0.035(2) 0.0024(15) 0.0099(15) 0.0032(14)
C18 0.0337(19) 0.0241(19) 0.0266(18) -0.0022(16) 0.0116(15) 0.0008(17)
C19 0.0314(19) 0.025(2) 0.0292(19) 0.0040(15) 0.0139(16) 0.0004(15)
C20 0.0212(17) 0.0191(17) 0.0259(18) 0.0027(14) 0.0085(14) 0.0014(14)
C21 0.0282(18) 0.0239(18) 0.0284(18) 0.0000(16) 0.0104(15) -0.0016(16)
C22 0.0301(18) 0.025(2) 0.0280(19) 0.0051(15) 0.0128(15) -0.0028(15)
C23 0.0211(17) 0.0252(19) 0.0145(16) 0.0037(14) 0.0062(13) -0.0015(14)
C24 0.030(2) 0.0208(19) 0.036(2) -0.0020(16) 0.0109(17) 0.0017(16)

loop_
_atom_type_symbol
_atom_type_description
_atom_type_scat_dispersion_real
_atom_type_scat_dispersion_imag
_atom_type_scat_source
C C 0.0033 0.0016 'International Tables Vol C Tables 4.2.6.8 and 6.1.1.4'
H H 0.0000 0.0000 'International Tables Vol C Tables 4.2.6.8 and 6.1.1.4'
N N 0.0061 0.0033 'International Tables Vol C Tables 4.2.6.8 and 6.1.1.4'
O O 0.0106 0.0060 'International Tables Vol C Tables 4.2.6.8 and 6.1.1.4'
Co Co 0.3494 0.9721 'International Tables Vol C Tables 4.2.6.8 and 6.1.1.4'

loop_
_geom_angle_atom_site_label_1
_geom_angle_atom_site_label_2
_geom_angle_atom_site_label_3
_geom_angle
_geom_angle_site_symmetry_1
_geom_angle_site_symmetry_3
_geom_angle_publ_flag
O1 Co1 O1 132.21(15) 6_656 . ?
O1 Co1 N1 96.27(11) 6_656 . ?
O1 Co1 N1 115.39(10) . . ?
O1 Co1 N1 115.39(10) 6_656 6_656 ?
O1 Co1 N1 96.27(11) . 6_656 ?
N1 Co1 N1 96.79(16) . 6_656 ?
O1 Co1 O2 86.89(9) 6_656 . ?
O1 Co1 O2 58.72(9) . . ?
N1 Co1 O2 92.04(12) . . ?
N1 Co1 O2 154.78(9) 6_656 . ?
O1 Co1 O2 58.72(9) 6_656 6_656 ?
O1 Co1 O2 86.89(9) . 6_656 ?
N1 Co1 O2 154.78(9) . 6_656 ?
N1 Co1 O2 92.04(12) 6_656 6_656 ?
O2 Co1 O2 89.85(13) . 6_656 ?
C23 O1 Co1 97.6(2) . . ?
H1A O1W H1B 108(3) . . ?
C23 O2 Co1 81.65(19) . . ?
C5 N1 C1 115.5(3) . . ?
C5 N1 Co1 116.3(2) . . ?
C1 N1 Co1 127.8(2) . . ?
C8 N2 C3 129.8(3) . . ?
C8 N2 H2N 116(2) . . ?
C3 N2 H2N 114(2) . . ?
C6 N3 C10 119.0(3) . . ?
C6 N3 H3N 123(2) . . ?
C10 N3 H3N 118(2) . . ?
N1 C1 C2 123.8(3) . . ?
N1 C1 H1 118.1 . . ?
C2 C1 H1 118.1 . . ?
C1 C2 C3 119.7(3) . . ?
C1 C2 H2 120.1 . . ?
C3 C2 H2 120.1 . . ?
N2 C3 C4 124.4(3) . . ?
N2 C3 C2 118.9(3) . . ?
C4 C3 C2 116.6(3) . . ?
C5 C4 C3 119.2(3) . . ?
C5 C4 H4 120.4 . . ?
C3 C4 H4 120.4 . . ?
N1 C5 C4 125.0(3) . . ?
N1 C5 H5 117.5 . . ?
C4 C5 H5 117.5 . . ?
N3 C6 C7 122.8(3) . . ?
N3 C6 H6 118.6 . . ?
C7 C6 H6 118.6 . . ?
C6 C7 C8 119.1(3) . . ?
C6 C7 H7 120.5 . . ?
C8 C7 H7 120.5 . . ?
N2 C8 C7 124.9(3) . . ?
N2 C8 C9 117.9(3) . . ?
C7 C8 C9 117.2(3) . . ?
C10 C9 C8 120.3(3) . . ?
C10 C9 H9 119.9 . . ?
C8 C9 H9 119.9 . . ?
N3 C10 C9 121.7(3) . . ?
N3 C10 H10 119.2 . . ?
C9 C10 H10 119.2 . . ?
C12 C11 C16 118.4(3) . . ?
C12 C11 C23 120.8(3) . . ?
C16 C11 C23 120.5(3) . . ?
C11 C12 C13 120.7(3) . . ?
C11 C12 H12 119.6 . . ?
C13 C12 H12 119.6 . . ?
C12 C13 C14 120.8(3) . . ?
C12 C13 H13 119.6 . . ?
C14 C13 H13 119.6 . . ?
C15 C14 C13 118.1(3) . . ?
C15 C14 C20 120.7(3) . . ?
C13 C14 C20 121.1(3) . . ?
C16 C15 C14 121.0(3) . . ?
C16 C15 H15 119.5 . . ?
C14 C15 H15 119.5 . . ?
C15 C16 C11 120.8(3) . . ?
C15 C16 H16 119.6 . . ?
C11 C16 H16 119.6 . . ?
C22 C17 C18 119.0(3) . . ?
C22 C17 C24 121.4(3) . . ?
C18 C17 C24 119.6(3) . . ?
C19 C18 C17 120.6(3) . . ?
C19 C18 H18 119.7 . . ?
C17 C18 H18 119.7 . . ?
C18 C19 C20 120.5(3) . . ?
C18 C19 H19 119.8 . . ?
C20 C19 H19 119.8 . . ?
C19 C20 C21 118.6(3) . . ?
C19 C20 C14 121.3(3) . . ?
C21 C20 C14 120.1(3) . . ?
C22 C21 C20 120.6(3) . . ?
C22 C21 H21 119.7 . . ?
C20 C21 H21 119.7 . . ?
C21 C22 C17 120.6(3) . . ?
C21 C22 H22 119.7 . . ?
C17 C22 H22 119.7 . . ?
O1 C23 O2 120.5(3) . . ?
O1 C23 C11 119.4(3) . . ?
O2 C23 C11 119.9(3) . . ?
O4 C24 O3 123.8(3) . . ?
O4 C24 C17 120.1(3) . . ?
O3 C24 C17 116.0(3) . . ?

loop_
_geom_bond_atom_site_label_1
_geom_bond_atom_site_label_2
_geom_bond_distance
_geom_bond_site_symmetry_2
_geom_bond_publ_flag
Co1 O1 2.037(3) 6_656 ?
Co1 O1 2.037(3) . ?
Co1 N1 2.071(3) . ?
Co1 N1 2.071(3) 6_656 ?
Co1 O2 2.383(3) . ?
Co1 O2 2.383(3) 6_656 ?
O1 C23 1.257(4) . ?
O1W H1A 0.869(18) . ?
O1W H1B 0.844(18) . ?
O2 C23 1.263(4) . ?
O3 C24 1.284(4) . ?
O4 C24 1.241(4) . ?
N1 C5 1.338(4) . ?
N1 C1 1.342(4) . ?
N2 C8 1.370(4) . ?
N2 C3 1.379(4) . ?
N2 H2N 0.870(18) . ?
N3 C6 1.332(4) . ?
N3 C10 1.343(4) . ?
N3 H3N 0.903(18) . ?
C1 C2 1.375(4) . ?
C1 H1 0.9300 . ?
C2 C3 1.395(4) . ?
C2 H2 0.9300 . ?
C3 C4 1.392(5) . ?
C4 C5 1.364(5) . ?
C4 H4 0.9300 . ?
C5 H5 0.9300 . ?
C6 C7 1.368(5) . ?
C6 H6 0.9300 . ?
C7 C8 1.398(5) . ?
C7 H7 0.9300 . ?
C8 C9 1.399(4) . ?
C9 C10 1.359(5) . ?
C9 H9 0.9300 . ?
C10 H10 0.9300 . ?
C11 C12 1.381(5) . ?
C11 C16 1.396(4) . ?
C11 C23 1.487(5) . ?
C12 C13 1.384(5) . ?
C12 H12 0.9300 . ?
C13 C14 1.393(5) . ?
C13 H13 0.9300 . ?
C14 C15 1.388(5) . ?
C14 C20 1.479(5) . ?
C15 C16 1.375(5) . ?
C15 H15 0.9300 . ?
C16 H16 0.9300 . ?
C17 C22 1.389(5) . ?
C17 C18 1.393(5) . ?
C17 C24 1.493(5) . ?
C18 C19 1.375(5) . ?
C18 H18 0.9300 . ?
C19 C20 1.398(5) . ?
C19 H19 0.9300 . ?
C20 C21 1.398(5) . ?
C21 C22 1.374(5) . ?
C21 H21 0.9300 . ?
C22 H22 0.9300 . ?

loop_
_geom_hbond_atom_site_label_D
_geom_hbond_atom_site_label_H
_geom_hbond_atom_site_label_A
_geom_hbond_distance_DH
_geom_hbond_distance_HA
_geom_hbond_distance_DA
_geom_hbond_angle_DHA
_geom_hbond_site_symmetry_A
O1W H1A O4 0.869(18) 1.92(2) 2.752(4) 160(4) 3_565
O1W H1B O2 0.844(18) 1.93(2) 2.752(4) 164(4) 5_665
N2 H2N O1W 0.870(18) 1.90(2) 2.750(4) 167(3) .
N3 H3N O3 0.903(18) 1.641(19) 2.543(4) 175(4) 3_575
N3 H3N O4 0.903(18) 2.54(3) 3.140(4) 125(3) 3_575

loop_
_geom_torsion_atom_site_label_1
_geom_torsion_atom_site_label_2
_geom_torsion_atom_site_label_3
_geom_torsion_atom_site_label_4
_geom_torsion
_geom_torsion_site_symmetry_1
_geom_torsion_site_symmetry_2
_geom_torsion_site_symmetry_3
_geom_torsion_site_symmetry_4
_geom_torsion_publ_flag
O1 Co1 O1 C23 -43.30(18) 6_656 . . . ?
N1 Co1 O1 C23 83.1(2) . . . . ?
N1 Co1 O1 C23 -176.29(19) 6_656 . . . ?
O2 Co1 O1 C23 7.14(17) . . . . ?
O2 Co1 O1 C23 -84.6(2) 6_656 . . . ?
O1 Co1 O2 C23 138.0(2) 6_656 . . . ?
O1 Co1 O2 C23 -7.11(18) . . . . ?
N1 Co1 O2 C23 -125.82(19) . . . . ?
N1 Co1 O2 C23 -15.1(3) 6_656 . . . ?
O2 Co1 O2 C23 79.33(18) 6_656 . . . ?
O1 Co1 N1 C5 -68.0(2) 6_656 . . . ?
O1 Co1 N1 C5 148.9(2) . . . . ?
N1 Co1 N1 C5 48.6(2) 6_656 . . . ?
O2 Co1 N1 C5 -155.0(2) . . . . ?
O2 Co1 N1 C5 -61.1(4) 6_656 . . . ?
O1 Co1 N1 C1 104.8(3) 6_656 . . . ?
O1 Co1 N1 C1 -38.4(3) . . . . ?
N1 Co1 N1 C1 -138.7(3) 6_656 . . . ?
O2 Co1 N1 C1 17.7(3) . . . . ?
O2 Co1 N1 C1 111.6(3) 6_656 . . . ?
C5 N1 C1 C2 -2.0(5) . . . . ?
Co1 N1 C1 C2 -174.7(2) . . . . ?
N1 C1 C2 C3 -1.1(5) . . . . ?
C8 N2 C3 C4 -17.6(5) . . . . ?
C8 N2 C3 C2 165.2(3) . . . . ?
C1 C2 C3 N2 -178.8(3) . . . . ?
C1 C2 C3 C4 3.8(5) . . . . ?
N2 C3 C4 C5 179.3(3) . . . . ?
C2 C3 C4 C5 -3.6(5) . . . . ?
C1 N1 C5 C4 2.3(5) . . . . ?
Co1 N1 C5 C4 175.9(3) . . . . ?
C3 C4 C5 N1 0.5(6) . . . . ?
C10 N3 C6 C7 0.0(5) . . . . ?
N3 C6 C7 C8 1.4(5) . . . . ?
C3 N2 C8 C7 -18.7(5) . . . . ?
C3 N2 C8 C9 164.0(3) . . . . ?
C6 C7 C8 N2 -179.1(3) . . . . ?
C6 C7 C8 C9 -1.8(5) . . . . ?
N2 C8 C9 C10 178.4(3) . . . . ?
C7 C8 C9 C10 0.9(5) . . . . ?
C6 N3 C10 C9 -0.9(5) . . . . ?
C8 C9 C10 N3 0.5(5) . . . . ?
C16 C11 C12 C13 -2.0(5) . . . . ?
C23 C11 C12 C13 172.7(3) . . . . ?
C11 C12 C13 C14 -1.6(5) . . . . ?
C12 C13 C14 C15 3.7(5) . . . . ?
C12 C13 C14 C20 -173.1(3) . . . . ?
C13 C14 C15 C16 -2.1(5) . . . . ?
C20 C14 C15 C16 174.7(3) . . . . ?
C14 C15 C16 C11 -1.5(5) . . . . ?
C12 C11 C16 C15 3.6(5) . . . . ?
C23 C11 C16 C15 -171.1(3) . . . . ?
C22 C17 C18 C19 0.8(5) . . . . ?
C24 C17 C18 C19 -178.7(3) . . . . ?
C17 C18 C19 C20 -1.6(5) . . . . ?
C18 C19 C20 C21 1.2(5) . . . . ?
C18 C19 C20 C14 179.8(3) . . . . ?
C15 C14 C20 C19 138.8(3) . . . . ?
C13 C14 C20 C19 -44.6(5) . . . . ?
C15 C14 C20 C21 -42.6(4) . . . . ?
C13 C14 C20 C21 134.0(3) . . . . ?
C19 C20 C21 C22 0.1(5) . . . . ?
C14 C20 C21 C22 -178.6(3) . . . . ?
C20 C21 C22 C17 -0.9(5) . . . . ?
C18 C17 C22 C21 0.5(5) . . . . ?
C24 C17 C22 C21 180.0(3) . . . . ?
Co1 O1 C23 O2 -13.4(3) . . . . ?
Co1 O1 C23 C11 162.0(2) . . . . ?
Co1 O2 C23 O1 11.5(3) . . . . ?
Co1 O2 C23 C11 -164.0(3) . . . . ?
C12 C11 C23 O1 -172.6(3) . . . . ?
C16 C11 C23 O1 2.0(4) . . . . ?
C12 C11 C23 O2 2.9(5) . . . . ?
C16 C11 C23 O2 177.5(3) . . . . ?
C22 C17 C24 O4 172.2(3) . . . . ?
C18 C17 C24 O4 -8.4(5) . . . . ?
C22 C17 C24 O3 -8.5(5) . . . . ?
C18 C17 C24 O3 171.0(3) . . . . ?
